data_1530937
loop_
_publ_author_name
'Vainshtein, B.K.'

_publ_section_title
;
 The electron diffraction determination of the structure of Co Cl2 (H2 O)2
;
_journal_name_full 'Doklady Akademii Nauk SSSR'
_journal_page_first 301
_journal_page_last 304
_journal_volume 68
_journal_year 1949
_chemical_formula_sum 'Cl2 Co H4 O2'
_chemical_name_systematic 'Co Cl2 (H2 O)2'
_space_group_IT_number 12
_symmetry_space_group_name_Hall '-C 2y'
_symmetry_space_group_name_H-M 'C 1 2/m 1'
_cell_angle_alpha 90
_cell_angle_beta 97.5
_cell_angle_gamma 90
_cell_formula_units_Z 2
_cell_length_a 7.315
_cell_length_b 8.544
_cell_length_c 3.581
_cell_volume 221.895
_citation_journal_id_ASTM DANKAS
_cod_data_source_file Vainshtein_DANKAS_1949_1992.cif
_cod_data_source_block H4Cl2Co1O2
_cod_original_cell_volume 221.8955
_cod_original_formula_sum 'H4 Cl2 Co1 O2'
_cod_database_code 1530937

loop_
_symmetry_equiv_pos_as_xyz
x,y,z
-x,y,-z
-x,-y,-z
x,-y,z
x+1/2,y+1/2,z
-x+1/2,y+1/2,-z
-x+1/2,-y+1/2,-z
x+1/2,-y+1/2,z

loop_
_atom_site_label
_atom_site_type_symbol
_atom_site_fract_x
_atom_site_fract_y
_atom_site_fract_z
_atom_site_occupancy
_atom_site_U_iso_or_equiv
Cl1 Cl-1 0.245 0 0.57 1 0.0
Co1 Co+2 0 0 0 1 0.0
O1 O-2 0 0.225 0 1 0.0
